data_4081268
loop_
_publ_author_name
'Ke, Chun-Hung'
'Kuo, Bing-Chiuan'
'Nandi, Debkumar'
'Lee, Hon Man'

_publ_section_title
;
 Monodentate Palladium Complexes Bearing Abnormal and Normal Carbene
 Ligands with a Formally Identical Steric Environment
;
_journal_issue 17
_journal_name_full Organometallics
_journal_page_first 4775
_journal_paper_doi 10.1021/om4004219
_journal_volume 32
_journal_year 2013
_chemical_formula_moiety 'C26 H22 Cl2 F N3 O Pd'
_chemical_formula_sum 'C26 H22 Cl2 F N3 O Pd'
_chemical_formula_weight 588.77
_space_group_IT_number 14
_symmetry_cell_setting monoclinic
_symmetry_Int_Tables_number 14
_symmetry_space_group_name_Hall '-P 2yn'
_symmetry_space_group_name_H-M 'P 1 21/n 1'
_atom_sites_solution_hydrogens geom
_atom_sites_solution_primary direct
_atom_sites_solution_secondary difmap
_audit_creation_method SHELXL-97
_cell_angle_alpha 90.00
_cell_angle_beta 106.70(2)
_cell_angle_gamma 90.00
_cell_formula_units_Z 4
_cell_length_a 11.324(4)
_cell_length_b 15.859(5)
_cell_length_c 14.811(5)
_cell_measurement_temperature 150(2)
_cell_volume 2547.7(15)
_computing_cell_refinement 'SAINT (Bruker, 2007)'
_computing_data_collection 'APEX2 (Bruker, 2007)'
_computing_data_reduction 'SAINT (Bruker, 2007)'
_computing_molecular_graphics 'SHELXTL (Sheldrick, 2008)'
_computing_publication_material 'DIAMOND (Brandenburg, 2006)'
_computing_structure_refinement 'SHELXTL (Sheldrick, 2008)'
_computing_structure_solution 'SHELXTL (Sheldrick, 2008)'
_diffrn_ambient_temperature 150(2)
_diffrn_measured_fraction_theta_full 0.999
_diffrn_measured_fraction_theta_max 0.999
_diffrn_measurement_device_type 'Bruker SMART APEXII'
_diffrn_measurement_method \w
_diffrn_radiation_monochromator graphite
_diffrn_radiation_probe x-ray
_diffrn_radiation_type MoK\a
_diffrn_radiation_wavelength 0.71073
_diffrn_reflns_av_R_equivalents 0.1771
_diffrn_reflns_av_sigmaI/netI 0.1383
_diffrn_reflns_limit_h_max 14
_diffrn_reflns_limit_h_min -14
_diffrn_reflns_limit_k_max 20
_diffrn_reflns_limit_k_min -20
_diffrn_reflns_limit_l_max 18
_diffrn_reflns_limit_l_min -18
_diffrn_reflns_number 40703
_diffrn_reflns_theta_full 27.00
_diffrn_reflns_theta_max 27.00
_diffrn_reflns_theta_min 2.01
_diffrn_source 'fine-focus sealed tube'
_diffrn_standards_decay_% 0
_diffrn_standards_interval_count 0
_diffrn_standards_interval_time 0
_diffrn_standards_number 0
_exptl_absorpt_coefficient_mu 0.969
_exptl_absorpt_correction_T_max 0.9265
_exptl_absorpt_correction_T_min 0.8224
_exptl_absorpt_correction_type multi-scan
_exptl_absorpt_process_details 'SADABS (Sheldrick, 2003)'
_exptl_crystal_density_diffrn 1.535
_exptl_crystal_density_method 'not measured'
_exptl_crystal_F_000 1184
_exptl_crystal_size_max 0.21
_exptl_crystal_size_mid 0.11
_exptl_crystal_size_min 0.08
_refine_diff_density_max 0.780
_refine_diff_density_min -1.237
_refine_diff_density_rms 0.118
_refine_ls_extinction_coef 0.0018(6)
_refine_ls_extinction_expression Fc^*^=kFc[1+0.001xFc^2^\l^3^/sin(2\q)]^-1/4^
_refine_ls_extinction_method SHELXL
_refine_ls_goodness_of_fit_ref 0.983
_refine_ls_hydrogen_treatment constr
_refine_ls_matrix_type full
_refine_ls_number_parameters 309
_refine_ls_number_reflns 5557
_refine_ls_number_restraints 0
_refine_ls_restrained_S_all 0.983
_refine_ls_R_factor_all 0.0974
_refine_ls_R_factor_gt 0.0507
_refine_ls_shift/su_max 0.000
_refine_ls_shift/su_mean 0.000
_refine_ls_structure_factor_coef Fsqd
_refine_ls_weighting_details 'calc w=1/[\s^2^(Fo^2^)+(0.0000P)^2^+0.0000P] where P=(Fo^2^+2Fc^2^)/3'
_refine_ls_weighting_scheme calc
_refine_ls_wR_factor_gt 0.1186
_refine_ls_wR_factor_ref 0.1605
_reflns_number_gt 3425
_reflns_number_total 5557
_reflns_threshold_expression I>2\s
_cod_data_source_file om4004219_si_001.cif
_cod_data_source_block 6b_chk200_0m
_cod_original_cell_volume 2547.6(14)
_cod_original_sg_symbol_H-M 'P 21/n'
_cod_database_code 4081268

loop_
_symmetry_equiv_pos_as_xyz
'x, y, z'
'-x+1/2, y+1/2, -z+1/2'
'-x, -y, -z'
'x-1/2, -y-1/2, z-1/2'

loop_
_atom_site_label
_atom_site_type_symbol
_atom_site_fract_x
_atom_site_fract_y
_atom_site_fract_z
_atom_site_U_iso_or_equiv
_atom_site_adp_type
_atom_site_occupancy
_atom_site_symmetry_multiplicity
_atom_site_calc_flag
_atom_site_refinement_flags
Pd1 Pd 0.18909(4) 0.03158(2) 0.85917(3) 0.03960(18) Uani 1 1 d .
Cl1 Cl 0.11174(17) 0.13991(10) 0.92836(11) 0.0662(5) Uani 1 1 d .
Cl2 Cl 0.27122(16) -0.07368(9) 0.78848(11) 0.0619(4) Uani 1 1 d .
C1 C 0.1100(5) 0.0816(3) 0.7363(4) 0.0375(11) Uani 1 1 d .
C19 C -0.0326(5) 0.1124(3) 0.5983(4) 0.0416(12) Uani 1 1 d .
C7 C 0.2671(5) 0.1907(3) 0.7347(4) 0.0419(12) Uani 1 1 d .
H15A H 0.3081 0.1685 0.7986 0.050 Uiso 1 1 calc R
H15B H 0.2552 0.2521 0.7402 0.050 Uiso 1 1 calc R
C8 C 0.3491(5) 0.1752(3) 0.6713(4) 0.0408(12) Uani 1 1 d .
C6 C 0.3725(6) -0.0041(4) 1.0481(5) 0.0624(17) Uani 1 1 d .
H22 H 0.4185 0.0400 1.0307 0.075 Uiso 1 1 calc R
C14 C 0.0627(5) 0.1713(3) 0.6129(4) 0.0376(11) Uani 1 1 d .
C20 C -0.0734(5) -0.0114(3) 0.6910(4) 0.0423(12) Uani 1 1 d .
C22 C -0.1817(6) -0.1383(4) 0.6354(5) 0.069(2) Uani 1 1 d .
H11 H -0.2044 -0.1813 0.5889 0.083 Uiso 1 1 calc R
C2 C 0.1998(6) -0.0844(3) 1.0173(4) 0.0574(16) Uani 1 1 d .
H23 H 0.1202 -0.0984 0.9777 0.069 Uiso 1 1 calc R
C5 C 0.4221(6) -0.0447(5) 1.1325(5) 0.075(2) Uani 1 1 d .
H26 H 0.5010 -0.0289 1.1720 0.090 Uiso 1 1 calc R
C18 C -0.1369(5) 0.1175(4) 0.5226(4) 0.0575(16) Uani 1 1 d .
H1 H -0.2016 0.0773 0.5126 0.069 Uiso 1 1 calc R
C16 C -0.0465(6) 0.2435(4) 0.4772(4) 0.0627(17) Uani 1 1 d .
H3 H -0.0541 0.2888 0.4339 0.075 Uiso 1 1 calc R
C25 C -0.1115(6) -0.0147(4) 0.7710(5) 0.0620(18) Uani 1 1 d .
H9 H -0.0865 0.0276 0.8180 0.074 Uiso 1 1 calc R
C24 C -0.1877(6) -0.0811(4) 0.7831(5) 0.070(2) Uani 1 1 d .
H12 H -0.2135 -0.0845 0.8386 0.085 Uiso 1 1 calc R
C10 C 0.4944(6) 0.2247(4) 0.5922(5) 0.0684(19) Uani 1 1 d .
H19 H 0.5411 0.2691 0.5763 0.082 Uiso 1 1 calc R
C15 C 0.0572(6) 0.2386(3) 0.5518(4) 0.0510(14) Uani 1 1 d .
H6 H 0.1219 0.2787 0.5613 0.061 Uiso 1 1 calc R
C13 C 0.3579(5) 0.0950(4) 0.6367(4) 0.0563(15) Uani 1 1 d .
H17 H 0.3119 0.0501 0.6523 0.068 Uiso 1 1 calc R
C3 C 0.2447(7) -0.1280(4) 1.1009(5) 0.0616(17) Uani 1 1 d .
H24 H 0.1975 -0.1717 1.1176 0.074 Uiso 1 1 calc R
C11 C 0.4999(6) 0.1450(5) 0.5588(5) 0.073(2) Uani 1 1 d .
C21 C -0.1063(6) -0.0739(4) 0.6244(4) 0.0578(16) Uani 1 1 d .
H10 H -0.0768 -0.0725 0.5705 0.069 Uiso 1 1 calc R
C4 C 0.3580(7) -0.1072(4) 1.1591(5) 0.0680(19) Uani 1 1 d .
H25 H 0.3912 -0.1361 1.2171 0.082 Uiso 1 1 calc R
C23 C -0.2249(6) -0.1412(4) 0.7135(5) 0.0600(17) Uani 1 1 d .
C9 C 0.4192(5) 0.2396(4) 0.6497(4) 0.0555(15) Uani 1 1 d .
H18 H 0.4157 0.2944 0.6746 0.067 Uiso 1 1 calc R
C26 C -0.3668(9) -0.2053(6) 0.7840(7) 0.128(4) Uani 1 1 d .
H14A H -0.3092 -0.2016 0.8475 0.192 Uiso 1 1 calc R
H14B H -0.4159 -0.2569 0.7787 0.192 Uiso 1 1 calc R
H14C H -0.4217 -0.1562 0.7725 0.192 Uiso 1 1 calc R
C17 C -0.1418(6) 0.1847(4) 0.4621(5) 0.0677(18) Uani 1 1 d .
H2 H -0.2119 0.1909 0.4088 0.081 Uiso 1 1 calc R
C12 C 0.4330(6) 0.0800(4) 0.5794(5) 0.077(2) Uani 1 1 d .
H21 H 0.4380 0.0252 0.5548 0.092 Uiso 1 1 calc R
O1 O -0.3005(5) -0.2070(3) 0.7173(4) 0.0980(18) Uani 1 1 d .
F1 F 0.5711(4) 0.1299(3) 0.5007(4) 0.1180(18) Uani 1 1 d .
N3 N 0.2628(4) -0.0239(3) 0.9897(3) 0.0460(11) Uani 1 1 d .
N2 N 0.0009(4) 0.0579(3) 0.6761(3) 0.0396(10) Uani 1 1 d .
N1 N 0.1477(4) 0.1502(2) 0.6980(3) 0.0355(9) Uani 1 1 d .

loop_
_atom_site_aniso_label
_atom_site_aniso_U_11
_atom_site_aniso_U_22
_atom_site_aniso_U_33
_atom_site_aniso_U_23
_atom_site_aniso_U_13
_atom_site_aniso_U_12
Pd1 0.0454(3) 0.0363(2) 0.0384(3) 0.00250(17) 0.0140(2) -0.00008(17)
Cl1 0.0868(12) 0.0599(9) 0.0569(10) -0.0082(7) 0.0288(9) 0.0145(8)
Cl2 0.0841(11) 0.0414(8) 0.0669(11) 0.0006(7) 0.0323(9) 0.0104(7)
C1 0.037(3) 0.039(3) 0.039(3) -0.002(2) 0.016(2) 0.002(2)
C19 0.035(3) 0.043(3) 0.050(3) 0.003(2) 0.018(3) 0.004(2)
C7 0.046(3) 0.035(3) 0.042(3) -0.001(2) 0.008(3) -0.010(2)
C8 0.034(3) 0.041(3) 0.045(3) 0.007(2) 0.007(2) -0.006(2)
C6 0.055(4) 0.071(4) 0.064(5) 0.014(3) 0.020(4) 0.007(3)
C14 0.036(3) 0.037(3) 0.038(3) 0.003(2) 0.008(2) 0.006(2)
C20 0.040(3) 0.043(3) 0.047(3) -0.001(2) 0.017(3) -0.005(2)
C22 0.096(5) 0.057(4) 0.069(5) -0.021(3) 0.046(4) -0.027(3)
C2 0.066(4) 0.046(3) 0.060(4) 0.001(3) 0.019(3) -0.002(3)
C5 0.047(4) 0.099(6) 0.069(5) 0.015(4) 0.001(3) 0.009(4)
C18 0.037(3) 0.062(4) 0.069(4) 0.007(3) 0.008(3) -0.007(3)
C16 0.058(4) 0.064(4) 0.059(4) 0.025(3) 0.004(3) 0.003(3)
C25 0.074(4) 0.054(4) 0.073(5) -0.018(3) 0.045(4) -0.019(3)
C24 0.085(5) 0.061(4) 0.086(5) -0.013(4) 0.057(4) -0.021(3)
C10 0.058(4) 0.065(4) 0.093(5) 0.017(4) 0.038(4) 0.001(3)
C15 0.055(4) 0.045(3) 0.049(4) 0.012(3) 0.009(3) 0.003(3)
C13 0.053(4) 0.049(3) 0.073(4) -0.002(3) 0.028(3) -0.006(3)
C3 0.080(5) 0.048(3) 0.061(4) 0.014(3) 0.027(4) 0.004(3)
C11 0.059(4) 0.082(5) 0.094(6) 0.005(4) 0.048(4) 0.006(4)
C21 0.075(4) 0.054(4) 0.053(4) -0.010(3) 0.032(3) -0.018(3)
C4 0.076(5) 0.076(5) 0.051(4) 0.021(3) 0.016(4) 0.028(4)
C23 0.070(4) 0.045(3) 0.081(5) -0.010(3) 0.047(4) -0.018(3)
C9 0.054(4) 0.041(3) 0.071(4) 0.006(3) 0.018(3) 0.001(3)
C26 0.161(9) 0.112(7) 0.161(9) -0.039(6) 0.128(8) -0.073(6)
C17 0.056(4) 0.082(5) 0.054(4) 0.010(3) -0.002(3) 0.002(3)
C12 0.072(5) 0.066(4) 0.111(6) -0.019(4) 0.055(5) 0.001(3)
O1 0.135(5) 0.066(3) 0.132(5) -0.036(3) 0.101(4) -0.050(3)
F1 0.107(4) 0.118(4) 0.171(5) -0.004(3) 0.106(4) -0.001(3)
N3 0.051(3) 0.045(3) 0.044(3) 0.002(2) 0.015(2) 0.001(2)
N2 0.038(2) 0.039(2) 0.042(3) 0.001(2) 0.012(2) -0.0021(19)
N1 0.039(2) 0.034(2) 0.033(2) -0.0013(18) 0.0093(19) -0.0034(17)

loop_
_atom_type_symbol
_atom_type_description
_atom_type_scat_dispersion_real
_atom_type_scat_dispersion_imag
_atom_type_scat_source
C C 0.0033 0.0016 'International Tables Vol C Tables 4.2.6.8 and 6.1.1.4'
H H 0.0000 0.0000 'International Tables Vol C Tables 4.2.6.8 and 6.1.1.4'
N N 0.0061 0.0033 'International Tables Vol C Tables 4.2.6.8 and 6.1.1.4'
O O 0.0106 0.0060 'International Tables Vol C Tables 4.2.6.8 and 6.1.1.4'
F F 0.0171 0.0103 'International Tables Vol C Tables 4.2.6.8 and 6.1.1.4'
Cl Cl 0.1484 0.1585 'International Tables Vol C Tables 4.2.6.8 and 6.1.1.4'
Pd Pd -0.9988 1.0072 'International Tables Vol C Tables 4.2.6.8 and 6.1.1.4'

loop_
_geom_angle_atom_site_label_1
_geom_angle_atom_site_label_2
_geom_angle_atom_site_label_3
_geom_angle
C1 Pd1 N3 176.61(19)
C1 Pd1 Cl1 88.87(14)
N3 Pd1 Cl1 90.25(13)
C1 Pd1 Cl2 90.45(14)
N3 Pd1 Cl2 90.54(13)
Cl1 Pd1 Cl2 178.00(6)
N1 C1 N2 106.6(4)
N1 C1 Pd1 127.1(4)
N2 C1 Pd1 126.1(4)
C18 C19 C14 122.1(5)
C18 C19 N2 132.2(5)
C14 C19 N2 105.6(5)
N1 C7 C8 111.4(4)
N1 C7 H15A 109.3
C8 C7 H15A 109.3
N1 C7 H15B 109.3
C8 C7 H15B 109.3
H15A C7 H15B 108.0
C13 C8 C9 119.0(5)
C13 C8 C7 119.9(5)
C9 C8 C7 121.1(5)
N3 C6 C5 122.8(6)
N3 C6 H22 118.6
C5 C6 H22 118.6
N1 C14 C15 131.7(5)
N1 C14 C19 106.5(4)
C15 C14 C19 121.6(5)
C21 C20 C25 120.3(5)
C21 C20 N2 119.4(5)
C25 C20 N2 120.3(5)
C21 C22 C23 120.5(6)
C21 C22 H11 119.8
C23 C22 H11 119.8
N3 C2 C3 123.1(6)
N3 C2 H23 118.4
C3 C2 H23 118.4
C4 C5 C6 119.7(7)
C4 C5 H26 120.2
C6 C5 H26 120.2
C19 C18 C17 116.0(5)
C19 C18 H1 122.0
C17 C18 H1 122.0
C15 C16 C17 122.6(6)
C15 C16 H3 118.7
C17 C16 H3 118.7
C20 C25 C24 119.7(6)
C20 C25 H9 120.2
C24 C25 H9 120.2
C23 C24 C25 119.4(6)
C23 C24 H12 120.3
C25 C24 H12 120.3
C11 C10 C9 118.7(6)
C11 C10 H19 120.7
C9 C10 H19 120.7
C16 C15 C14 116.0(6)
C16 C15 H6 122.0
C14 C15 H6 122.0
C12 C13 C8 120.5(6)
C12 C13 H17 119.7
C8 C13 H17 119.7
C4 C3 C2 118.8(6)
C4 C3 H24 120.6
C2 C3 H24 120.6
F1 C11 C12 118.5(6)
F1 C11 C10 119.3(6)
C12 C11 C10 122.2(6)
C22 C21 C20 120.2(5)
C22 C21 H10 119.9
C20 C21 H10 119.9
C5 C4 C3 118.6(6)
C5 C4 H25 120.7
C3 C4 H25 120.7
O1 C23 C24 124.0(5)
O1 C23 C22 116.1(5)
C24 C23 C22 119.9(5)
C8 C9 C10 120.6(6)
C8 C9 H18 119.7
C10 C9 H18 119.7
O1 C26 H14A 109.5
O1 C26 H14B 109.5
H14A C26 H14B 109.5
O1 C26 H14C 109.5
H14A C26 H14C 109.5
H14B C26 H14C 109.5
C18 C17 C16 121.7(6)
C18 C17 H2 119.2
C16 C17 H2 119.2
C11 C12 C13 119.0(6)
C11 C12 H21 120.5
C13 C12 H21 120.5
C23 O1 C26 119.0(5)
C2 N3 C6 116.9(5)
C2 N3 Pd1 119.2(4)
C6 N3 Pd1 123.9(4)
C1 N2 C19 110.5(4)
C1 N2 C20 125.0(4)
C19 N2 C20 124.4(4)
C1 N1 C14 110.8(4)
C1 N1 C7 124.8(4)
C14 N1 C7 124.1(4)

loop_
_geom_bond_atom_site_label_1
_geom_bond_atom_site_label_2
_geom_bond_distance
Pd1 C1 1.950(5)
Pd1 N3 2.068(5)
Pd1 Cl1 2.2989(16)
Pd1 Cl2 2.3037(15)
C1 N1 1.352(6)
C1 N2 1.353(6)
C19 C18 1.377(7)
C19 C14 1.396(7)
C19 N2 1.403(6)
C7 N1 1.454(6)
C7 C8 1.519(7)
C7 H15A 0.9900
C7 H15B 0.9900
C8 C13 1.385(7)
C8 C9 1.385(7)
C6 N3 1.332(7)
C6 C5 1.374(9)
C6 H22 0.9500
C14 N1 1.389(6)
C14 C15 1.390(7)
C20 C21 1.372(7)
C20 C25 1.374(8)
C20 N2 1.440(6)
C22 C21 1.371(8)
C22 C23 1.379(8)
C22 H11 0.9500
C2 N3 1.329(7)
C2 C3 1.380(8)
C2 H23 0.9500
C5 C4 1.353(9)
C5 H26 0.9500
C18 C17 1.383(8)
C18 H1 0.9500
C16 C15 1.363(8)
C16 C17 1.395(9)
C16 H3 0.9500
C25 C24 1.404(8)
C25 H9 0.9500
C24 C23 1.378(8)
C24 H12 0.9500
C10 C11 1.366(9)
C10 C9 1.387(8)
C10 H19 0.9500
C15 H6 0.9500
C13 C12 1.384(8)
C13 H17 0.9500
C3 C4 1.365(9)
C3 H24 0.9500
C11 F1 1.360(7)
C11 C12 1.364(9)
C21 H10 0.9500
C4 H25 0.9500
C23 O1 1.360(6)
C9 H18 0.9500
C26 O1 1.403(8)
C26 H14A 0.9800
C26 H14B 0.9800
C26 H14C 0.9800
C17 H2 0.9500
C12 H21 0.9500
